data_4035428
loop_
_publ_author_name
'Liang, Jin-Yan'
'Shen, Shou-Jie'
'Chai, Xiao-Qian'
'Lv, Ting'

_publ_section_title
;
 Lewis-Base-Catalyzed [1 + 2 + 2] Annulation Reaction of
 Morita-Baylis-Hillman Carbonates with Unsaturated Pyrazolones:
 Construction of All-Stereogenic Carbon Cyclopentane-Fused
 Dispiropyrazolones.
;
_journal_issue 20
_journal_name_full 'The Journal of organic chemistry'
_journal_page_first 12744
_journal_page_last 12752
_journal_paper_doi 10.1021/acs.joc.8b02188
_journal_volume 83
_journal_year 2018
_chemical_formula_moiety 'C41 H38 N4 O6'
_chemical_formula_sum 'C41 H38 N4 O6'
_chemical_formula_weight 682.75
_space_group_crystal_system monoclinic
_space_group_IT_number 14
_space_group_name_Hall '-P 2ybc'
_space_group_name_H-M_alt 'P 1 21/c 1'
_atom_sites_solution_hydrogens geom
_audit_creation_date 2018-07-26
_audit_creation_method
;
Olex2 1.2
(compiled 2018.05.29 svn.r3508 for OlexSys, GUI svn.r5506)
;
_cell_angle_alpha 90
_cell_angle_beta 93.616(2)
_cell_angle_gamma 90
_cell_formula_units_Z 4
_cell_length_a 22.4758(17)
_cell_length_b 10.8896(8)
_cell_length_c 14.8092(11)
_cell_measurement_reflns_used 9795
_cell_measurement_temperature 273(2)
_cell_measurement_theta_max 28.289
_cell_measurement_theta_min 2.462
_cell_volume 3617.4(5)
_computing_cell_refinement 'SAINT v8.37A (Bruker, 2015)'
_computing_data_reduction 'SAINT v8.37A (Bruker, 2015)'
_computing_molecular_graphics 'Olex2 (Dolomanov et al., 2009)'
_computing_publication_material 'Olex2 (Dolomanov et al., 2009)'
_computing_structure_refinement 'ShelXL (Sheldrick, 2015)'
_diffrn_ambient_temperature 273.15
_diffrn_measured_fraction_theta_full 0.993
_diffrn_measured_fraction_theta_max 0.992
_diffrn_measurement_device_type 'CCD area detector'
_diffrn_measurement_method 'phi and omega scans'
_diffrn_radiation_monochromator graphite
_diffrn_radiation_type MoK\a
_diffrn_radiation_wavelength 0.71073
_diffrn_reflns_av_R_equivalents 0.0259
_diffrn_reflns_av_unetI/netI 0.0215
_diffrn_reflns_Laue_measured_fraction_full 0.993
_diffrn_reflns_Laue_measured_fraction_max 0.992
_diffrn_reflns_limit_h_max 28
_diffrn_reflns_limit_h_min -30
_diffrn_reflns_limit_k_max 14
_diffrn_reflns_limit_k_min -14
_diffrn_reflns_limit_l_max 19
_diffrn_reflns_limit_l_min -19
_diffrn_reflns_number 51536
_diffrn_reflns_point_group_measured_fraction_full 0.993
_diffrn_reflns_point_group_measured_fraction_max 0.992
_diffrn_reflns_theta_full 25.242
_diffrn_reflns_theta_max 28.338
_diffrn_reflns_theta_min 2.323
_exptl_absorpt_coefficient_mu 0.085
_exptl_absorpt_correction_type none
_exptl_crystal_colour colourless
_exptl_crystal_colour_primary colourless
_exptl_crystal_density_diffrn 1.254
_exptl_crystal_description block
_exptl_crystal_F_000 1440
_exptl_crystal_size_max 0.31
_exptl_crystal_size_mid 0.23
_exptl_crystal_size_min 0.2
_refine_diff_density_max 0.339
_refine_diff_density_min -0.341
_refine_diff_density_rms 0.056
_refine_ls_extinction_method none
_refine_ls_goodness_of_fit_ref 1.033
_refine_ls_hydrogen_treatment constr
_refine_ls_matrix_type full
_refine_ls_number_parameters 465
_refine_ls_number_reflns 8954
_refine_ls_number_restraints 0
_refine_ls_restrained_S_all 1.033
_refine_ls_R_factor_all 0.0726
_refine_ls_R_factor_gt 0.0533
_refine_ls_shift/su_max 0.000
_refine_ls_shift/su_mean 0.000
_refine_ls_structure_factor_coef Fsqd
_refine_ls_weighting_details 'w=1/[\s^2^(Fo^2^)+(0.0923P)^2^+0.7896P] where P=(Fo^2^+2Fc^2^)/3'
_refine_ls_weighting_scheme calc
_refine_ls_wR_factor_gt 0.1542
_refine_ls_wR_factor_ref 0.1710
_reflns_Friedel_coverage 0.000
_reflns_number_gt 6712
_reflns_number_total 8954
_reflns_threshold_expression 'I > 2\s(I)'
_cod_data_source_file jo8b02188_si_003.cif
_cod_data_source_block aa
_cod_database_code 4035428
_shelx_shelxl_version_number 2014/7
_shelx_space_group_comment
;
The symmetry employed for this shelxl refinement is uniquely defined
by the following loop, which should always be used as a source of
symmetry information in preference to the above space-group names.
They are only intended as comments.
;
_shelx_estimated_absorpt_t_max 0.983
_shelx_estimated_absorpt_t_min 0.974
_olex2_refinement_description
;
1. Fixed Uiso
 At 1.2 times of:
  All C(H) groups, All C(H,H) groups
 At 1.5 times of:
  All C(H,H,H) groups
2.a Ternary CH refined with riding coordinates:
 C11(H11), C16(H16), C24(H24)
2.b Aromatic/amide H refined with riding coordinates:
 C1(H1), C2(H2), C3(H3), C4(H4), C5(H5), C18(H18), C19(H19), C21(H21),
 C22(H22), C30(H30), C31(H31), C32(H32), C33(H33), C34(H34), C36(H36), C37(H37),
  C39(H39), C40(H40)
2.c X=CH2 refined with riding coordinates:
 C13(H13A,H13B)
2.d Idealised Me refined as rotating group:
 C10(H10A,H10B,H10C), C15(H15A,H15B,H15C), C23(H23A,H23B,H23C), C28(H28A,H28B,
 H28C), C41(H41A,H41B,H41C)
;
_olex2_submission_special_instructions 'No special instructions were received'

loop_
_space_group_symop_operation_xyz
'x, y, z'
'-x, y+1/2, -z+1/2'
'-x, -y, -z'
'x, -y-1/2, z-1/2'

loop_
_atom_site_label
_atom_site_type_symbol
_atom_site_fract_x
_atom_site_fract_y
_atom_site_fract_z
_atom_site_U_iso_or_equiv
_atom_site_adp_type
_atom_site_occupancy
_atom_site_site_symmetry_order
_atom_site_calc_flag
_atom_site_refinement_flags_posn
C1 C 0.40552(9) 0.52167(17) 1.16778(12) 0.0592(4) Uani 1 1 d .
H1 H 0.3656 0.5426 1.1574 0.071 Uiso 1 1 calc R
C2 C 0.43977(11) 0.5768(2) 1.23804(14) 0.0709(5) Uani 1 1 d .
H2 H 0.4226 0.6345 1.2747 0.085 Uiso 1 1 calc R
C3 C 0.49863(11) 0.5463(2) 1.25354(15) 0.0769(6) Uani 1 1 d .
H3 H 0.5215 0.5832 1.3006 0.092 Uiso 1 1 calc R
C4 C 0.52354(10) 0.4619(3) 1.19977(15) 0.0819(7) Uani 1 1 d .
H4 H 0.5635 0.4414 1.2105 0.098 Uiso 1 1 calc R
C5 C 0.49035(8) 0.4060(2) 1.12939(14) 0.0683(5) Uani 1 1 d .
H5 H 0.5079 0.3486 1.0929 0.082 Uiso 1 1 calc R
C6 C 0.43086(7) 0.43629(15) 1.11387(10) 0.0476(4) Uani 1 1 d .
C7 C 0.33597(6) 0.36223(13) 1.03355(10) 0.0411(3) Uani 1 1 d .
C8 C 0.32411(6) 0.28742(13) 0.94759(9) 0.0377(3) Uani 1 1 d .
C9 C 0.38607(6) 0.27807(13) 0.91540(10) 0.0409(3) Uani 1 1 d .
C10 C 0.40122(8) 0.21840(17) 0.82969(11) 0.0540(4) Uani 1 1 d .
H10A H 0.4437 0.2170 0.8264 0.081 Uiso 1 1 calc GR
H10B H 0.3835 0.2637 0.7793 0.081 Uiso 1 1 calc GR
H10C H 0.3862 0.1358 0.8280 0.081 Uiso 1 1 calc GR
C11 C 0.29784(6) 0.15903(13) 0.97029(9) 0.0372(3) Uani 1 1 d .
H11 H 0.2980 0.1089 0.9154 0.045 Uiso 1 1 calc R
C12 C 0.33077(7) 0.08799(14) 1.04545(10) 0.0431(3) Uani 1 1 d .
C13 C 0.32438(9) 0.1070(2) 1.13246(12) 0.0645(5) Uani 1 1 d .
H13A H 0.3447 0.0579 1.1755 0.077 Uiso 1 1 calc R
H13B H 0.2995 0.1694 1.1506 0.077 Uiso 1 1 calc R
C14 C 0.37032(8) -0.01132(16) 1.01591(12) 0.0525(4) Uani 1 1 d .
C15 C 0.44016(17) -0.1647(3) 1.0587(2) 0.1333(14) Uani 1 1 d .
H15A H 0.4195 -0.2192 1.0165 0.200 Uiso 1 1 calc GR
H15B H 0.4538 -0.2097 1.1118 0.200 Uiso 1 1 calc GR
H15C H 0.4737 -0.1293 1.0313 0.200 Uiso 1 1 calc GR
C16 C 0.23272(6) 0.18975(13) 0.98581(9) 0.0388(3) Uani 1 1 d .
H16 H 0.2328 0.2376 1.0419 0.047 Uiso 1 1 calc R
C17 C 0.19197(6) 0.08198(14) 0.99686(10) 0.0419(3) Uani 1 1 d .
C18 C 0.19995(7) -0.03134(16) 0.95602(12) 0.0529(4) Uani 1 1 d .
H18 H 0.2314 -0.0422 0.9190 0.064 Uiso 1 1 calc R
C19 C 0.16184(9) -0.12793(17) 0.96965(14) 0.0600(4) Uani 1 1 d .
H19 H 0.1679 -0.2032 0.9420 0.072 Uiso 1 1 calc R
C20 C 0.11467(8) -0.11340(17) 1.02424(12) 0.0565(4) Uani 1 1 d .
C21 C 0.10588(8) -0.00248(19) 1.06474(13) 0.0619(5) Uani 1 1 d .
H21 H 0.0740 0.0083 1.1010 0.074 Uiso 1 1 calc R
C22 C 0.14470(8) 0.09364(16) 1.05153(12) 0.0537(4) Uani 1 1 d .
H22 H 0.1388 0.1682 1.0803 0.064 Uiso 1 1 calc R
C23 C 0.02577(13) -0.1973(3) 1.0783(2) 0.1094(10) Uani 1 1 d .
H23A H 0.0351 -0.1815 1.1414 0.164 Uiso 1 1 calc GR
H23B H 0.0015 -0.2697 1.0717 0.164 Uiso 1 1 calc GR
H23C H 0.0045 -0.1285 1.0516 0.164 Uiso 1 1 calc GR
C24 C 0.27567(6) 0.33475(13) 0.87750(9) 0.0377(3) Uani 1 1 d .
H24 H 0.2835 0.2908 0.8217 0.045 Uiso 1 1 calc R
C25 C 0.21487(6) 0.28018(13) 0.90581(9) 0.0393(3) Uani 1 1 d .
C26 C 0.18515(7) 0.21160(14) 0.82575(10) 0.0440(3) Uani 1 1 d .
C27 C 0.16522(7) 0.36448(14) 0.92914(11) 0.0448(3) Uani 1 1 d .
C28 C 0.16801(8) 0.45947(17) 1.00156(13) 0.0609(5) Uani 1 1 d .
H28A H 0.1297 0.4980 1.0040 0.091 Uiso 1 1 calc GR
H28B H 0.1973 0.5202 0.9887 0.091 Uiso 1 1 calc GR
H28C H 0.1788 0.4215 1.0588 0.091 Uiso 1 1 calc GR
C29 C 0.08109(8) 0.21307(19) 0.75660(11) 0.0573(4) Uani 1 1 d .
C30 C 0.08003(11) 0.0958(2) 0.72262(17) 0.0840(7) Uani 1 1 d .
H30 H 0.1097 0.0399 0.7407 0.101 Uiso 1 1 calc R
C31 C 0.03375(15) 0.0620(3) 0.6607(2) 0.1104(10) Uani 1 1 d .
H31 H 0.0326 -0.0168 0.6364 0.132 Uiso 1 1 calc R
C32 C -0.01004(15) 0.1446(4) 0.6354(2) 0.1222(13) Uani 1 1 d .
H32 H -0.0413 0.1209 0.5951 0.147 Uiso 1 1 calc R
C33 C -0.00826(12) 0.2609(4) 0.66869(19) 0.1045(10) Uani 1 1 d .
H33 H -0.0380 0.3165 0.6504 0.125 Uiso 1 1 calc R
C34 C 0.03756(9) 0.2967(2) 0.72955(14) 0.0717(6) Uani 1 1 d .
H34 H 0.0390 0.3765 0.7520 0.086 Uiso 1 1 calc R
C35 C 0.27414(7) 0.46871(13) 0.85001(10) 0.0418(3) Uani 1 1 d .
C36 C 0.23296(8) 0.50380(15) 0.78129(11) 0.0538(4) Uani 1 1 d .
H36 H 0.2066 0.4453 0.7563 0.065 Uiso 1 1 calc R
C37 C 0.22957(9) 0.62274(16) 0.74838(13) 0.0607(4) Uani 1 1 d .
H37 H 0.2016 0.6433 0.7019 0.073 Uiso 1 1 calc R
C38 C 0.26816(9) 0.71045(16) 0.78521(13) 0.0599(4) Uani 1 1 d .
C39 C 0.30955(10) 0.67773(17) 0.85315(14) 0.0694(5) Uani 1 1 d .
H39 H 0.3357 0.7365 0.8783 0.083 Uiso 1 1 calc R
C40 C 0.31269(8) 0.55794(16) 0.88452(12) 0.0570(4) Uani 1 1 d .
H40 H 0.3414 0.5372 0.9299 0.068 Uiso 1 1 calc R
C41 C 0.22973(14) 0.8673(2) 0.68643(18) 0.0939(8) Uani 1 1 d .
H41A H 0.2383 0.8224 0.6330 0.141 Uiso 1 1 calc GR
H41B H 0.2345 0.9536 0.6758 0.141 Uiso 1 1 calc GR
H41C H 0.1895 0.8511 0.7011 0.141 Uiso 1 1 calc GR
N1 N 0.39649(6) 0.37699(12) 1.04288(8) 0.0455(3) Uani 1 1 d .
N2 N 0.42603(6) 0.32459(13) 0.97056(9) 0.0473(3) Uani 1 1 d .
N3 N 0.12712(6) 0.24920(13) 0.82051(9) 0.0509(3) Uani 1 1 d .
N4 N 0.11629(6) 0.34382(14) 0.88233(10) 0.0521(3) Uani 1 1 d .
O1 O 0.26913(8) 0.83053(12) 0.75868(12) 0.0874(5) Uani 1 1 d .
O2 O 0.30010(5) 0.39833(11) 1.08522(8) 0.0549(3) Uani 1 1 d .
O3 O 0.39993(9) -0.06737(17) 1.08377(11) 0.0972(6) Uani 1 1 d .
O4 O 0.37351(8) -0.04220(15) 0.93922(10) 0.0851(5) Uani 1 1 d .
O5 O 0.20840(6) 0.14074(12) 0.77552(8) 0.0595(3) Uani 1 1 d .
O6 O 0.07970(7) -0.21533(14) 1.03388(11) 0.0804(4) Uani 1 1 d .

loop_
_atom_site_aniso_label
_atom_site_aniso_U_11
_atom_site_aniso_U_22
_atom_site_aniso_U_33
_atom_site_aniso_U_23
_atom_site_aniso_U_13
_atom_site_aniso_U_12
C1 0.0627(10) 0.0573(10) 0.0560(9) -0.0040(8) -0.0090(8) -0.0066(8)
C2 0.0889(15) 0.0636(12) 0.0587(11) -0.0076(9) -0.0064(10) -0.0219(10)
C3 0.0780(13) 0.0935(16) 0.0569(11) 0.0019(11) -0.0132(10) -0.0394(12)
C4 0.0526(11) 0.1182(19) 0.0727(13) -0.0031(13) -0.0130(9) -0.0253(12)
C5 0.0472(9) 0.0904(15) 0.0663(11) -0.0050(10) -0.0050(8) -0.0110(9)
C6 0.0496(8) 0.0504(8) 0.0418(7) 0.0074(6) -0.0051(6) -0.0139(7)
C7 0.0406(7) 0.0426(7) 0.0396(7) 0.0002(6) -0.0002(6) -0.0008(6)
C8 0.0389(7) 0.0390(7) 0.0351(6) 0.0014(5) 0.0020(5) 0.0010(5)
C9 0.0402(7) 0.0421(7) 0.0408(7) 0.0052(6) 0.0048(6) 0.0024(6)
C10 0.0522(9) 0.0603(10) 0.0507(9) -0.0031(7) 0.0125(7) 0.0066(7)
C11 0.0385(7) 0.0396(7) 0.0333(6) 0.0001(5) 0.0005(5) 0.0002(5)
C12 0.0417(7) 0.0459(8) 0.0410(7) 0.0059(6) -0.0022(6) -0.0028(6)
C13 0.0722(12) 0.0795(13) 0.0413(8) 0.0088(8) -0.0017(8) 0.0137(10)
C14 0.0549(9) 0.0483(9) 0.0527(9) 0.0051(7) -0.0089(7) 0.0055(7)
C15 0.156(3) 0.120(2) 0.118(2) -0.0046(19) -0.039(2) 0.092(2)
C16 0.0385(7) 0.0421(7) 0.0356(6) -0.0017(5) 0.0013(5) 0.0001(5)
C17 0.0395(7) 0.0455(8) 0.0405(7) 0.0021(6) 0.0009(6) -0.0007(6)
C18 0.0492(8) 0.0503(9) 0.0600(9) -0.0057(7) 0.0092(7) -0.0049(7)
C19 0.0628(10) 0.0483(9) 0.0688(11) -0.0048(8) 0.0030(9) -0.0091(8)
C20 0.0540(9) 0.0586(10) 0.0563(9) 0.0122(8) -0.0018(7) -0.0156(8)
C21 0.0543(10) 0.0697(12) 0.0637(10) 0.0058(9) 0.0181(8) -0.0080(9)
C22 0.0528(9) 0.0531(9) 0.0565(9) -0.0017(7) 0.0129(7) -0.0020(7)
C23 0.0933(18) 0.113(2) 0.126(2) 0.0155(18) 0.0379(17) -0.0461(16)
C24 0.0400(7) 0.0380(7) 0.0350(6) -0.0005(5) 0.0011(5) 0.0022(5)
C25 0.0398(7) 0.0388(7) 0.0389(7) -0.0027(5) -0.0011(5) 0.0024(5)
C26 0.0460(8) 0.0435(8) 0.0418(7) -0.0011(6) -0.0031(6) -0.0015(6)
C27 0.0406(7) 0.0457(8) 0.0479(8) -0.0023(6) 0.0014(6) 0.0039(6)
C28 0.0567(10) 0.0592(10) 0.0666(11) -0.0190(9) 0.0034(8) 0.0119(8)
C29 0.0475(9) 0.0765(12) 0.0469(8) 0.0051(8) -0.0055(7) -0.0184(8)
C30 0.0812(15) 0.0832(15) 0.0851(15) -0.0106(12) -0.0146(12) -0.0274(12)
C31 0.114(2) 0.116(2) 0.0981(19) -0.0163(17) -0.0215(17) -0.0534(19)
C32 0.095(2) 0.169(3) 0.097(2) 0.008(2) -0.0423(16) -0.056(2)
C33 0.0692(14) 0.155(3) 0.0846(16) 0.0232(18) -0.0312(13) -0.0177(17)
C34 0.0529(10) 0.0982(16) 0.0622(11) 0.0185(11) -0.0119(8) -0.0089(10)
C35 0.0454(7) 0.0396(7) 0.0405(7) 0.0019(6) 0.0023(6) 0.0036(6)
C36 0.0613(10) 0.0465(9) 0.0518(9) 0.0056(7) -0.0118(7) -0.0037(7)
C37 0.0700(11) 0.0515(10) 0.0583(10) 0.0128(8) -0.0141(8) 0.0035(8)
C38 0.0752(12) 0.0420(8) 0.0613(10) 0.0098(7) -0.0042(9) 0.0014(8)
C39 0.0838(13) 0.0459(9) 0.0752(12) 0.0083(9) -0.0199(10) -0.0149(9)
C40 0.0602(10) 0.0484(9) 0.0597(10) 0.0091(7) -0.0165(8) -0.0049(7)
C41 0.130(2) 0.0561(12) 0.0923(17) 0.0270(11) -0.0200(15) 0.0079(13)
N1 0.0407(6) 0.0530(7) 0.0423(6) -0.0021(5) -0.0017(5) -0.0038(5)
N2 0.0406(6) 0.0538(8) 0.0479(7) 0.0029(6) 0.0049(5) 0.0007(5)
N3 0.0440(7) 0.0577(8) 0.0498(7) -0.0045(6) -0.0070(6) -0.0021(6)
N4 0.0429(7) 0.0574(8) 0.0557(8) -0.0034(6) -0.0002(6) 0.0052(6)
O1 0.1208(13) 0.0452(7) 0.0921(11) 0.0206(7) -0.0249(9) -0.0053(8)
O2 0.0481(6) 0.0663(7) 0.0508(6) -0.0185(5) 0.0078(5) -0.0046(5)
O3 0.1139(13) 0.1032(12) 0.0701(9) 0.0005(8) -0.0298(9) 0.0578(11)
O4 0.1164(13) 0.0775(10) 0.0603(8) -0.0025(7) -0.0023(8) 0.0468(9)
O5 0.0640(7) 0.0598(7) 0.0538(7) -0.0189(6) -0.0026(5) 0.0033(6)
O6 0.0763(9) 0.0715(9) 0.0935(11) 0.0114(8) 0.0073(8) -0.0308(7)

loop_
_atom_type_symbol
_atom_type_description
_atom_type_scat_dispersion_real
_atom_type_scat_dispersion_imag
_atom_type_scat_source
C C 0.0033 0.0016 'International Tables Vol C Tables 4.2.6.8 and 6.1.1.4'
H H 0.0000 0.0000 'International Tables Vol C Tables 4.2.6.8 and 6.1.1.4'
N N 0.0061 0.0033 'International Tables Vol C Tables 4.2.6.8 and 6.1.1.4'
O O 0.0106 0.0060 'International Tables Vol C Tables 4.2.6.8 and 6.1.1.4'

loop_
_geom_angle_atom_site_label_1
_geom_angle_atom_site_label_2
_geom_angle_atom_site_label_3
_geom_angle
C6 C1 C2 119.80(19)
C3 C2 C1 120.3(2)
C4 C3 C2 119.65(19)
C3 C4 C5 121.1(2)
C6 C5 C4 119.3(2)
C1 C6 C5 119.84(16)
C1 C6 N1 120.82(15)
C5 C6 N1 119.33(16)
N1 C7 C8 105.56(12)
O2 C7 C8 127.89(13)
O2 C7 N1 126.52(14)
C7 C8 C11 110.36(11)
C7 C8 C24 117.56(11)
C9 C8 C7 100.64(11)
C9 C8 C11 112.19(11)
C9 C8 C24 115.92(11)
C24 C8 C11 100.56(11)
C10 C9 C8 124.58(13)
N2 C9 C8 113.43(12)
N2 C9 C10 121.97(13)
C12 C11 C8 116.27(11)
C12 C11 C16 115.43(11)
C16 C11 C8 102.37(11)
C13 C12 C11 124.06(15)
C13 C12 C14 120.37(15)
C14 C12 C11 115.53(13)
O3 C14 C12 113.29(15)
O4 C14 C12 124.09(15)
O4 C14 O3 122.54(17)
C11 C16 C25 102.97(11)
C17 C16 C11 116.10(12)
C17 C16 C25 116.25(11)
C18 C17 C16 123.29(13)
C22 C17 C16 119.23(14)
C22 C17 C18 117.47(15)
C19 C18 C17 120.97(16)
C18 C19 C20 120.31(17)
C21 C20 C19 119.65(16)
C21 C20 O6 124.65(17)
O6 C20 C19 115.70(18)
C20 C21 C22 119.71(16)
C17 C22 C21 121.88(16)
C8 C24 C25 106.41(11)
C35 C24 C8 120.35(12)
C35 C24 C25 115.50(11)
C24 C25 C16 104.64(11)
C26 C25 C16 111.01(12)
C26 C25 C24 108.93(11)
C27 C25 C16 111.56(12)
C27 C25 C24 120.10(12)
C27 C25 C26 100.57(12)
N3 C26 C25 105.57(12)
O5 C26 C25 127.30(14)
O5 C26 N3 127.11(14)
C28 C27 C25 126.32(14)
N4 C27 C25 113.12(13)
N4 C27 C28 120.48(14)
C30 C29 C34 120.87(19)
C30 C29 N3 119.99(19)
C34 C29 N3 119.15(18)
C29 C30 C31 118.9(3)
C32 C31 C30 120.1(3)
C33 C32 C31 120.6(2)
C32 C33 C34 120.3(3)
C29 C34 C33 119.3(3)
C36 C35 C24 117.78(13)
C40 C35 C24 125.19(13)
C40 C35 C36 116.94(14)
C37 C36 C35 122.42(16)
C38 C37 C36 119.30(16)
C39 C38 C37 119.34(16)
O1 C38 C37 124.77(17)
O1 C38 C39 115.88(17)
C38 C39 C40 120.52(17)
C35 C40 C39 121.47(16)
C7 N1 C6 128.26(13)
C7 N1 N2 112.77(12)
N2 N1 C6 118.97(12)
C9 N2 N1 107.39(12)
C26 N3 C29 127.68(15)
C26 N3 N4 112.71(12)
N4 N3 C29 119.29(14)
C27 N4 N3 107.57(12)
C38 O1 C41 118.14(18)
C14 O3 C15 115.72(19)
C20 O6 C23 116.40(19)

loop_
_geom_bond_atom_site_label_1
_geom_bond_atom_site_label_2
_geom_bond_distance
C1 C2 1.391(3)
C1 C6 1.372(3)
C2 C3 1.369(3)
C3 C4 1.360(4)
C4 C5 1.384(3)
C5 C6 1.382(3)
C6 N1 1.4200(19)
C7 C8 1.521(2)
C7 N1 1.3681(19)
C7 O2 1.2116(18)
C8 C9 1.5037(19)
C8 C11 1.5624(19)
C8 C24 1.5446(19)
C9 C10 1.485(2)
C9 N2 1.280(2)
C11 C12 1.5104(19)
C11 C16 1.5328(19)
C12 C13 1.322(2)
C12 C14 1.483(2)
C14 O3 1.320(2)
C14 O4 1.191(2)
C15 O3 1.456(3)
C16 C17 1.504(2)
C16 C25 1.573(2)
C17 C18 1.391(2)
C17 C22 1.382(2)
C18 C19 1.379(2)
C19 C20 1.382(3)
C20 C21 1.369(3)
C20 O6 1.373(2)
C21 C22 1.384(2)
C23 O6 1.429(3)
C24 C25 1.571(2)
C24 C35 1.514(2)
C25 C26 1.520(2)
C25 C27 1.502(2)
C26 N3 1.364(2)
C26 O5 1.2128(19)
C27 C28 1.489(2)
C27 N4 1.282(2)
C29 C30 1.372(3)
C29 C34 1.378(3)
C29 N3 1.413(2)
C30 C31 1.392(3)
C31 C32 1.368(5)
C32 C33 1.359(5)
C33 C34 1.381(3)
C35 C36 1.385(2)
C35 C40 1.378(2)
C36 C37 1.384(2)
C37 C38 1.379(3)
C38 C39 1.374(3)
C38 O1 1.366(2)
C39 C40 1.385(3)
C41 O1 1.404(3)
N1 N2 1.4153(18)
N3 N4 1.4098(19)
